data_7126646
loop_
_publ_author_name
'Dong, Kui'
'Jin, Xiao-Ling'
'Chen, Shihao'
'Wu, Li-Zhu'
'Liu, Qiang'

_publ_section_title
;
 Controllable synthesis of 2- and 3-aryl-benzomorpholines from
 2-aminophenols and 4-vinylphenols.
;
_journal_issue 57
_journal_name_full 'Chemical communications (Cambridge, England)'
_journal_page_first 7941
_journal_page_last 7944
_journal_paper_doi 10.1039/d0cc02662j
_journal_volume 56
_journal_year 2020
_chemical_formula_moiety 'C16 H16 Cl N O3'
_chemical_formula_sum 'C16 H16 Cl N O3'
_chemical_formula_weight 305.74
_space_group_crystal_system triclinic
_space_group_IT_number 2
_space_group_name_Hall '-P 1'
_space_group_name_H-M_alt 'P -1'
_atom_sites_solution_hydrogens mixed
_atom_sites_solution_primary direct
_audit_creation_date 2018-10-31
_audit_creation_method
;
Olex2 1.2
(compiled 2018.05.29 svn.r3508 for OlexSys, GUI svn.r5506)
;
_audit_update_record
;
2020-03-13 deposited with the CCDC.	2020-06-04 downloaded from the CCDC.
;
_cell_angle_alpha 93.513(9)
_cell_angle_beta 110.671(9)
_cell_angle_gamma 113.518(10)
_cell_formula_units_Z 4
_cell_length_a 10.6908(9)
_cell_length_b 11.1997(13)
_cell_length_c 14.8988(16)
_cell_measurement_reflns_used 1555
_cell_measurement_temperature 294.97(10)
_cell_measurement_theta_max 24.9970
_cell_measurement_theta_min 4.0020
_cell_volume 1487.3(3)
_computing_cell_refinement
;
CrysAlisPro, Agilent Technologies,
Version 1.171.36.28 (release 01-02-2013 CrysAlis171 .NET)
(compiled Feb  1 2013,16:14:44)
;
_computing_data_collection
;
CrysAlisPro, Agilent Technologies,
Version 1.171.36.28 (release 01-02-2013 CrysAlis171 .NET)
(compiled Feb  1 2013,16:14:44)
;
_computing_data_reduction
;
CrysAlisPro, Agilent Technologies,
Version 1.171.36.28 (release 01-02-2013 CrysAlis171 .NET)
(compiled Feb  1 2013,16:14:44)
;
_computing_molecular_graphics 'Olex2 (Dolomanov et al., 2009)'
_computing_publication_material 'Olex2 (Dolomanov et al., 2009)'
_computing_structure_refinement 'ShelXL (Sheldrick, 2015)'
_computing_structure_solution 'ShelXS (Sheldrick, 2008)'
_diffrn_ambient_temperature 294.97(10)
_diffrn_detector_area_resol_mean 16.0733
_diffrn_measured_fraction_theta_full 0.997
_diffrn_measured_fraction_theta_max 0.997
_diffrn_measurement_details
;
#__ type_ start__ end____ width___ exp.time_
  1 omega  -13.00   24.00   1.0000    1.0000
omega____ theta____ kappa____ phi______ frames
    -      -19.5836  -99.0000 -180.0000 37

#__ type_ start__ end____ width___ exp.time_
  2 omega    3.00   51.00   1.0000    1.0000
omega____ theta____ kappa____ phi______ frames
    -      -19.5836   57.0000 -150.0000 48

#__ type_ start__ end____ width___ exp.time_
  3 omega   -2.00   25.00   1.0000    1.0000
omega____ theta____ kappa____ phi______ frames
    -       22.9430   77.0000  -60.0000 27

#__ type_ start__ end____ width___ exp.time_
  4 omega  -48.00   47.00   1.0000    1.0000
omega____ theta____ kappa____ phi______ frames
    -       22.9430  -57.0000  -60.0000 95

#__ type_ start__ end____ width___ exp.time_
  5 omega   -1.00   93.00   1.0000    1.0000
omega____ theta____ kappa____ phi______ frames
    -       22.9430   57.0000   90.0000 94

#__ type_ start__ end____ width___ exp.time_
  6 omega  -18.00   48.00   1.0000    1.0000
omega____ theta____ kappa____ phi______ frames
    -       22.9430  -99.0000 -180.0000 66
;
_diffrn_measurement_device_type 'SuperNova, Dual, Cu at zero, Eos'
_diffrn_measurement_method '\w scans'
_diffrn_orient_matrix_UB_11 0.0366258000
_diffrn_orient_matrix_UB_12 -0.0352460000
_diffrn_orient_matrix_UB_13 0.0270622000
_diffrn_orient_matrix_UB_21 0.0542678000
_diffrn_orient_matrix_UB_22 0.0604843000
_diffrn_orient_matrix_UB_23 0.0357474000
_diffrn_orient_matrix_UB_31 -0.0449696000
_diffrn_orient_matrix_UB_32 -0.0122615000
_diffrn_orient_matrix_UB_33 0.0270394000
_diffrn_radiation_monochromator mirror
_diffrn_radiation_type MoK\a
_diffrn_radiation_wavelength 0.71073
_diffrn_reflns_av_R_equivalents 0.0336
_diffrn_reflns_av_unetI/netI 0.0740
_diffrn_reflns_Laue_measured_fraction_full 0.997
_diffrn_reflns_Laue_measured_fraction_max 0.997
_diffrn_reflns_limit_h_max 13
_diffrn_reflns_limit_h_min -13
_diffrn_reflns_limit_k_max 13
_diffrn_reflns_limit_k_min -13
_diffrn_reflns_limit_l_max 17
_diffrn_reflns_limit_l_min -18
_diffrn_reflns_number 9095
_diffrn_reflns_point_group_measured_fraction_full 0.997
_diffrn_reflns_point_group_measured_fraction_max 0.997
_diffrn_reflns_theta_full 25.242
_diffrn_reflns_theta_max 26.022
_diffrn_reflns_theta_min 3.385
_diffrn_source 'SuperNova (Mo) X-ray Source'
_exptl_absorpt_coefficient_mu 0.266
_exptl_absorpt_correction_T_max 1.00000
_exptl_absorpt_correction_T_min 0.89779
_exptl_absorpt_correction_type multi-scan
_exptl_absorpt_process_details
;
CrysAlisPro, Agilent Technologies,
Version 1.171.36.28 (release 01-02-2013 CrysAlis171 .NET)
(compiled Feb  1 2013,16:14:44)
Empirical absorption correction using spherical harmonics,
 implemented in SCALE3 ABSPACK scaling algorithm.
;
_exptl_crystal_colour 'clear light colourless'
_exptl_crystal_colour_lustre clear
_exptl_crystal_colour_modifier light
_exptl_crystal_colour_primary colourless
_exptl_crystal_density_diffrn 1.365
_exptl_crystal_description block
_exptl_crystal_F_000 640
_exptl_crystal_size_max 0.17
_exptl_crystal_size_mid 0.15
_exptl_crystal_size_min 0.12
_refine_diff_density_max 0.312
_refine_diff_density_min -0.347
_refine_diff_density_rms 0.052
_refine_ls_extinction_method none
_refine_ls_goodness_of_fit_ref 1.042
_refine_ls_hydrogen_treatment constr
_refine_ls_matrix_type full
_refine_ls_number_parameters 385
_refine_ls_number_reflns 5855
_refine_ls_number_restraints 0
_refine_ls_restrained_S_all 1.042
_refine_ls_R_factor_all 0.1084
_refine_ls_R_factor_gt 0.0610
_refine_ls_shift/su_max 0.009
_refine_ls_shift/su_mean 0.000
_refine_ls_structure_factor_coef Fsqd
_refine_ls_weighting_details 'w=1/[\s^2^(Fo^2^)+(0.0598P)^2^+0.1579P] where P=(Fo^2^+2Fc^2^)/3'
_refine_ls_weighting_scheme calc
_refine_ls_wR_factor_gt 0.1329
_refine_ls_wR_factor_ref 0.1678
_reflns_Friedel_coverage 0.000
_reflns_number_gt 3441
_reflns_number_total 5855
_reflns_threshold_expression 'I > 2\s(I)'
_cod_data_source_file d0cc02662j2.cif
_cod_data_source_block dongk_1029
_cod_depositor_comments
;
Adding full bibliography for 7126646--7126647.cif.

2024-12-16
Z value and formula fixed to values more according to usual
chemical conventions.                 miguel
;
_cod_original_formula_sum 'C32 H32 Cl2 N2 O6'
_cod_original_formula_weight 611.49
_cod_original_formula_moiety '2(C16 H16 Cl N O3)'
_cod_original_formula_units_Z 2
_cod_database_code 7126646
_shelx_shelxl_version_number 2018/3
_shelx_space_group_comment
;
The symmetry employed for this shelxl refinement is uniquely defined
by the following loop, which should always be used as a source of
symmetry information in preference to the above space-group names.
They are only intended as comments.
;
_shelx_estimated_absorpt_t_max 0.969
_shelx_estimated_absorpt_t_min 0.956
_reflns_odcompleteness_completeness 99.72
_reflns_odcompleteness_iscentric 1
_reflns_odcompleteness_theta 26.32
_olex2_refinement_description
;
1. Fixed Uiso
 At 1.2 times of:
  All C(H) groups, All N(H) groups
 At 1.5 times of:
  All C(H,H,H) groups, All O(H) groups
2.a Riding coordinates:
 N6(H6), N17(H17)
2.b Ternary CH refined with riding coordinates:
 C9(H9), C27(H27), C33(H33), C36(H36)
2.c Aromatic/amide H refined with riding coordinates:
 C8(H8), C10(H10), C11(H11), C14(H14), C18(H18), C20(H20), C21(H21), C29(H29),
 C31(H31), C34(H34), C35(H35), C38(H38)
2.d Idealised Me refined as rotating group:
 C26(H26a,H26b,H26c), C40(H40a,H40b,H40c), C41(H41a,H41b,H41c), C0AA(H0Aa,H0Ab,
 H0Ac)
2.e Idealised tetrahedral OH refined as rotating group:
 O5(H5), O28(H28)
;
_olex2_date_sample_data_collection 2018-10-29
_olex2_submission_special_instructions 'No special instructions were received'

loop_
_space_group_symop_operation_xyz
'x, y, z'
'-x, -y, -z'

loop_
_atom_site_label
_atom_site_type_symbol
_atom_site_fract_x
_atom_site_fract_y
_atom_site_fract_z
_atom_site_U_iso_or_equiv
_atom_site_adp_type
_atom_site_occupancy
_atom_site_site_symmetry_order
_atom_site_calc_flag
_atom_site_refinement_flags_posn
_atom_site_refinement_flags_adp
_atom_site_refinement_flags_occupancy
_atom_site_disorder_assembly
_atom_site_disorder_group
Cl1 Cl 0.79500(12) -0.00715(10) 0.32859(7) 0.0732(3) Uani 1 1 d . . . . .
Cl2 Cl 0.59668(11) -0.58513(11) -0.43119(7) 0.0732(3) Uani 1 1 d . . . . .
O3 O 0.7784(2) -1.0151(2) -0.39451(15) 0.0534(6) Uani 1 1 d . . . . .
O4 O 0.8550(3) -0.5008(2) 0.36465(15) 0.0555(6) Uani 1 1 d . . . . .
O5 O 0.9078(3) -0.7727(2) -0.10831(15) 0.0541(6) Uani 1 1 d . . . . .
H5 H 0.938621 -0.828300 -0.094090 0.081 Uiso 1 1 calc GR . . . .
N6 N 0.8853(3) -0.3887(3) 0.20575(18) 0.0485(7) Uani 1 1 d . . . . .
H6 H 0.938627 -0.330652 0.182466 0.058 Uiso 1 1 d R . . . .
C7 C 0.9173(3) -0.7037(3) -0.0247(2) 0.0405(7) Uani 1 1 d . . . . .
C8 C 0.7924(4) -0.2123(4) 0.4136(2) 0.0547(9) Uani 1 1 d . . . . .
H8 H 0.771716 -0.173050 0.459852 0.066 Uiso 1 1 calc R . . . .
C9 C 0.7764(3) -1.0751(3) -0.3119(2) 0.0467(8) Uani 1 1 d . . . . .
H9 H 0.858821 -1.011148 -0.251249 0.056 Uiso 1 1 calc R . . . .
C10 C 0.8414(3) -0.2113(3) 0.2687(2) 0.0446(7) Uani 1 1 d . . . . .
H10 H 0.851857 -0.170849 0.217350 0.053 Uiso 1 1 calc R . . . .
C11 C 0.8033(3) -0.6222(3) 0.0591(2) 0.0471(8) Uani 1 1 d . . . . .
H11 H 0.719226 -0.615355 0.058807 0.057 Uiso 1 1 calc R . . . .
C12 C 0.6507(3) -0.9009(3) -0.3512(2) 0.0438(7) Uani 1 1 d . . . . .
C13 C 0.8104(3) -0.1557(3) 0.3378(2) 0.0465(8) Uani 1 1 d . . . . .
C14 C 0.8056(4) -0.3299(4) 0.4199(2) 0.0533(9) Uani 1 1 d . . . . .
H14 H 0.792359 -0.370771 0.470517 0.064 Uiso 1 1 calc R . . . .
C15 C 0.6481(3) -0.7149(3) -0.4211(2) 0.0482(8) Uani 1 1 d . . . . .
O16 O 0.7753(3) -1.1195(3) 0.04969(18) 0.0758(8) Uani 1 1 d . . . . .
N17 N 0.6201(3) -0.9832(3) -0.28643(19) 0.0525(7) Uani 1 1 d . . . . .
H17 H 0.538570 -0.994762 -0.281420 0.063 Uiso 1 1 d R . . . .
C18 C 0.6087(3) -0.7985(3) -0.3620(2) 0.0474(8) Uani 1 1 d . . . . .
H18 H 0.553504 -0.786676 -0.329127 0.057 Uiso 1 1 calc R . . . .
C19 C 0.9368(3) -0.5609(3) 0.1432(2) 0.0424(7) Uani 1 1 d . . . . .
C20 C 0.7724(3) -0.8297(3) -0.4595(2) 0.0492(8) Uani 1 1 d . . . . .
H20 H 0.827779 -0.840641 -0.492612 0.059 Uiso 1 1 calc R . . . .
C21 C 0.7309(3) -0.7280(4) -0.4706(2) 0.0516(8) Uani 1 1 d . . . . .
H21 H 0.757819 -0.670232 -0.510041 0.062 Uiso 1 1 calc R . . . .
C22 C 0.8381(3) -0.3872(3) 0.3524(2) 0.0405(7) Uani 1 1 d . . . . .
C23 C 0.8572(3) -0.3274(3) 0.2755(2) 0.0379(7) Uani 1 1 d . . . . .
C24 C 0.6166(3) -1.1816(3) -0.2226(2) 0.0437(7) Uani 1 1 d . . . . .
C25 C 0.7343(3) -0.9157(3) -0.4010(2) 0.0426(7) Uani 1 1 d . . . . .
C26 C 0.8031(4) -1.1952(4) -0.3300(3) 0.0618(10) Uani 1 1 d . . . . .
H26A H 0.719699 -1.260592 -0.387093 0.093 Uiso 1 1 calc GR . . . .
H26B H 0.813709 -1.233692 -0.273563 0.093 Uiso 1 1 calc GR . . . .
H26C H 0.892831 -1.167759 -0.340872 0.093 Uiso 1 1 calc GR . . . .
C27 C 0.9430(3) -0.4849(3) 0.2330(2) 0.0437(7) Uani 1 1 d . . . . .
H27 H 1.047530 -0.436438 0.281193 0.052 Uiso 1 1 calc R . . . .
O28 O 0.6200(3) -1.3783(3) 0.00593(19) 0.0764(8) Uani 1 1 d . . . . .
H28 H 0.566035 -1.459189 -0.015144 0.115 Uiso 1 1 calc GR . . . .
C29 C 1.0595(3) -0.5715(3) 0.1416(2) 0.0504(8) Uani 1 1 d . . . . .
H29 H 1.150094 -0.530113 0.196983 0.060 Uiso 1 1 calc R . . . .
C30 C 0.7940(3) -0.6934(3) -0.0241(2) 0.0474(8) Uani 1 1 d . . . . .
C31 C 0.5342(3) -1.3183(4) -0.2427(3) 0.0586(9) Uani 1 1 d . . . . .
H31 H 0.477411 -1.366635 -0.307993 0.070 Uiso 1 1 calc R . . . .
O32 O 0.6690(3) -0.7568(3) -0.11015(17) 0.0801(9) Uani 1 1 d . . . . .
C33 C 0.8520(4) -0.5758(3) 0.2808(2) 0.0512(8) Uani 1 1 d . . . . .
H33 H 0.747985 -0.625386 0.232083 0.061 Uiso 1 1 calc R . . . .
C34 C 1.0498(3) -0.6432(3) 0.0581(2) 0.0511(8) Uani 1 1 d . . . . .
H34 H 1.133514 -0.650446 0.058256 0.061 Uiso 1 1 calc R . . . .
C35 C 0.6984(4) -1.1122(3) -0.1245(2) 0.0493(8) Uani 1 1 d . . . . .
H35 H 0.754893 -1.019614 -0.108906 0.059 Uiso 1 1 calc R . . . .
C36 C 0.6281(3) -1.1096(3) -0.3035(2) 0.0484(8) Uani 1 1 d . . . . .
H36 H 0.545648 -1.167549 -0.366277 0.058 Uiso 1 1 calc R . . . .
C37 C 0.6966(4) -1.1796(3) -0.0492(2) 0.0516(8) Uani 1 1 d . . . . .
C38 C 0.5339(4) -1.3855(4) -0.1676(3) 0.0608(10) Uani 1 1 d . . . . .
H38 H 0.477747 -1.478092 -0.183228 0.073 Uiso 1 1 calc R . . . .
C39 C 0.6144(3) -1.3177(4) -0.0719(3) 0.0511(8) Uani 1 1 d . . . . .
C40 C 0.9067(6) -0.6748(5) 0.3196(3) 0.1000(17) Uani 1 1 d . . . . .
H40A H 1.008125 -0.627447 0.368265 0.150 Uiso 1 1 calc GR . . . .
H40B H 0.902534 -0.730952 0.266217 0.150 Uiso 1 1 calc GR . . . .
H40C H 0.844367 -0.729050 0.349010 0.150 Uiso 1 1 calc GR . . . .
C41 C 0.8556(6) -0.9785(4) 0.0782(3) 0.0962(14) Uani 1 1 d . . . . .
H41A H 0.788262 -0.940331 0.052157 0.144 Uiso 1 1 calc GR . . . .
H41B H 0.931360 -0.949205 0.053047 0.144 Uiso 1 1 calc GR . . . .
H41C H 0.901969 -0.950088 0.148971 0.144 Uiso 1 1 calc GR . . . .
C0AA C 0.5424(5) -0.7425(9) -0.1164(4) 0.199(4) Uani 1 1 d . . . . .
H0AA H 0.466581 -0.781037 -0.182643 0.299 Uiso 1 1 calc GR . . . .
H0AB H 0.568698 -0.649118 -0.098853 0.299 Uiso 1 1 calc GR . . . .
H0AC H 0.504912 -0.787602 -0.071890 0.299 Uiso 1 1 calc GR . . . .

loop_
_atom_site_aniso_label
_atom_site_aniso_U_11
_atom_site_aniso_U_22
_atom_site_aniso_U_33
_atom_site_aniso_U_23
_atom_site_aniso_U_13
_atom_site_aniso_U_12
Cl1 0.1181(8) 0.0513(6) 0.0740(7) 0.0178(5) 0.0519(6) 0.0495(6)
Cl2 0.0897(7) 0.0653(7) 0.0799(7) 0.0279(6) 0.0336(6) 0.0490(6)
O3 0.0734(14) 0.0633(16) 0.0477(13) 0.0188(12) 0.0344(11) 0.0444(13)
O4 0.0912(17) 0.0619(17) 0.0450(13) 0.0259(12) 0.0419(12) 0.0500(14)
O5 0.0713(15) 0.0520(16) 0.0619(15) 0.0110(12) 0.0435(12) 0.0356(13)
N6 0.0746(17) 0.0440(17) 0.0473(16) 0.0186(13) 0.0409(14) 0.0310(15)
C7 0.0536(18) 0.0357(18) 0.0470(18) 0.0129(14) 0.0320(16) 0.0238(15)
C8 0.077(2) 0.063(3) 0.0423(19) 0.0117(17) 0.0334(17) 0.041(2)
C9 0.0534(18) 0.055(2) 0.0373(17) 0.0120(15) 0.0194(14) 0.0295(17)
C10 0.0607(19) 0.044(2) 0.0359(17) 0.0136(15) 0.0267(15) 0.0235(17)
C11 0.0445(17) 0.060(2) 0.0446(19) 0.0047(16) 0.0210(15) 0.0299(17)
C12 0.0481(17) 0.052(2) 0.0344(17) 0.0098(15) 0.0162(14) 0.0262(16)
C13 0.0583(19) 0.039(2) 0.0431(18) 0.0065(15) 0.0216(15) 0.0223(16)
C14 0.078(2) 0.063(3) 0.0387(18) 0.0194(17) 0.0344(17) 0.040(2)
C15 0.0511(18) 0.050(2) 0.0406(18) 0.0092(16) 0.0110(15) 0.0269(17)
O16 0.110(2) 0.0550(18) 0.0476(16) 0.0191(14) 0.0320(14) 0.0227(16)
N17 0.0676(17) 0.065(2) 0.0571(17) 0.0291(15) 0.0411(14) 0.0446(16)
C18 0.0524(18) 0.056(2) 0.0407(18) 0.0128(16) 0.0206(15) 0.0294(18)
C19 0.0484(17) 0.045(2) 0.0393(17) 0.0084(15) 0.0225(15) 0.0230(16)
C20 0.0589(19) 0.054(2) 0.0372(18) 0.0084(16) 0.0244(15) 0.0244(18)
C21 0.061(2) 0.048(2) 0.0385(18) 0.0135(16) 0.0185(16) 0.0196(18)
C22 0.0492(17) 0.043(2) 0.0353(16) 0.0112(14) 0.0206(14) 0.0231(15)
C23 0.0450(16) 0.0388(19) 0.0316(16) 0.0057(13) 0.0186(13) 0.0184(15)
C24 0.0392(16) 0.043(2) 0.0482(19) 0.0118(16) 0.0186(14) 0.0168(15)
C25 0.0469(17) 0.050(2) 0.0321(16) 0.0048(14) 0.0143(14) 0.0248(16)
C26 0.081(2) 0.065(3) 0.063(2) 0.019(2) 0.036(2) 0.048(2)
C27 0.0425(16) 0.046(2) 0.0421(18) 0.0054(15) 0.0160(14) 0.0217(15)
O28 0.0774(18) 0.0640(19) 0.091(2) 0.0484(16) 0.0387(15) 0.0272(15)
C29 0.0422(17) 0.059(2) 0.0487(19) 0.0053(17) 0.0178(15) 0.0240(17)
C30 0.0461(17) 0.053(2) 0.0440(19) 0.0049(16) 0.0166(15) 0.0258(16)
C31 0.0472(18) 0.056(3) 0.055(2) 0.0067(19) 0.0112(16) 0.0167(18)
O32 0.0619(15) 0.113(2) 0.0558(16) -0.0231(15) 0.0080(13) 0.0510(16)
C33 0.073(2) 0.049(2) 0.052(2) 0.0189(17) 0.0370(18) 0.0360(19)
C34 0.0489(18) 0.054(2) 0.063(2) 0.0098(18) 0.0329(17) 0.0274(17)
C35 0.066(2) 0.0344(19) 0.050(2) 0.0129(16) 0.0285(17) 0.0196(17)
C36 0.0490(18) 0.055(2) 0.0407(18) 0.0079(16) 0.0166(15) 0.0252(17)
C37 0.060(2) 0.044(2) 0.051(2) 0.0168(17) 0.0255(17) 0.0217(18)
C38 0.0462(18) 0.041(2) 0.084(3) 0.023(2) 0.0210(19) 0.0131(17)
C39 0.0427(17) 0.051(2) 0.064(2) 0.0246(19) 0.0243(17) 0.0217(17)
C40 0.197(5) 0.097(4) 0.094(3) 0.061(3) 0.096(3) 0.112(4)
C41 0.142(4) 0.056(3) 0.057(3) 0.008(2) 0.032(3) 0.022(3)
C0AA 0.079(3) 0.342(11) 0.117(4) -0.113(6) -0.026(3) 0.119(5)

loop_
_atom_type_symbol
_atom_type_description
_atom_type_scat_dispersion_real
_atom_type_scat_dispersion_imag
_atom_type_scat_source
C C 0.0033 0.0016 'International Tables Vol C Tables 4.2.6.8 and 6.1.1.4'
H H 0.0000 0.0000 'International Tables Vol C Tables 4.2.6.8 and 6.1.1.4'
Cl Cl 0.1484 0.1585 'International Tables Vol C Tables 4.2.6.8 and 6.1.1.4'
N N 0.0061 0.0033 'International Tables Vol C Tables 4.2.6.8 and 6.1.1.4'
O O 0.0106 0.0060 'International Tables Vol C Tables 4.2.6.8 and 6.1.1.4'

loop_
_geom_angle_atom_site_label_1
_geom_angle_atom_site_label_2
_geom_angle_atom_site_label_3
_geom_angle
_geom_angle_site_symmetry_1
_geom_angle_site_symmetry_3
_geom_angle_publ_flag
C25 O3 C9 115.8(2) . . ?
C22 O4 C33 116.2(2) . . ?
C7 O5 H5 109.5 . . ?
C23 N6 H6 111.4 . . ?
C23 N6 C27 117.4(2) . . ?
C27 N6 H6 111.1 . . ?
C30 C7 O5 119.9(3) . . ?
C30 C7 C34 119.4(3) . . ?
C34 C7 O5 120.7(3) . . ?
C13 C8 H8 120.9 . . ?
C13 C8 C14 118.2(3) . . ?
C14 C8 H8 120.9 . . ?
O3 C9 H9 109.1 . . ?
O3 C9 C26 105.8(2) . . ?
O3 C9 C36 109.8(2) . . ?
C26 C9 H9 109.1 . . ?
C26 C9 C36 113.8(3) . . ?
C36 C9 H9 109.1 . . ?
C13 C10 H10 120.0 . . ?
C13 C10 C23 120.0(3) . . ?
C23 C10 H10 120.0 . . ?
C19 C11 H11 119.7 . . ?
C30 C11 H11 119.7 . . ?
C30 C11 C19 120.7(3) . . ?
C18 C12 N17 121.7(3) . . ?
C18 C12 C25 118.5(3) . . ?
C25 C12 N17 119.6(3) . . ?
C8 C13 Cl1 119.1(2) . . ?
C8 C13 C10 122.1(3) . . ?
C10 C13 Cl1 118.9(2) . . ?
C8 C14 H14 119.5 . . ?
C22 C14 C8 121.0(3) . . ?
C22 C14 H14 119.5 . . ?
C18 C15 Cl2 119.1(2) . . ?
C18 C15 C21 121.8(3) . . ?
C21 C15 Cl2 119.0(3) . . ?
C37 O16 C41 118.3(3) . . ?
C12 N17 H17 112.1 . . ?
C12 N17 C36 115.6(2) . . ?
C36 N17 H17 112.1 . . ?
C12 C18 H18 119.9 . . ?
C15 C18 C12 120.3(3) . . ?
C15 C18 H18 119.9 . . ?
C11 C19 C27 119.4(2) . . ?
C29 C19 C11 118.6(3) . . ?
C29 C19 C27 122.0(3) . . ?
C21 C20 H20 119.0 . . ?
C25 C20 H20 119.0 . . ?
C25 C20 C21 122.0(3) . . ?
C15 C21 H21 121.2 . . ?
C20 C21 C15 117.7(3) . . ?
C20 C21 H21 121.2 . . ?
O4 C22 C14 118.2(3) . . ?
O4 C22 C23 121.7(2) . . ?
C14 C22 C23 120.1(3) . . ?
N6 C23 C22 119.5(3) . . ?
C10 C23 N6 121.7(3) . . ?
C10 C23 C22 118.7(2) . . ?
C31 C24 C35 117.9(3) . . ?
C31 C24 C36 121.6(3) . . ?
C35 C24 C36 120.3(3) . . ?
O3 C25 C12 121.8(3) . . ?
O3 C25 C20 118.5(2) . . ?
C20 C25 C12 119.7(3) . . ?
C9 C26 H26A 109.5 . . ?
C9 C26 H26B 109.5 . . ?
C9 C26 H26C 109.5 . . ?
H26A C26 H26B 109.5 . . ?
H26A C26 H26C 109.5 . . ?
H26B C26 H26C 109.5 . . ?
N6 C27 C19 109.9(2) . . ?
N6 C27 H27 108.8 . . ?
N6 C27 C33 107.9(2) . . ?
C19 C27 H27 108.8 . . ?
C19 C27 C33 112.5(3) . . ?
C33 C27 H27 108.8 . . ?
C39 O28 H28 109.5 . . ?
C19 C29 H29 119.7 . . ?
C19 C29 C34 120.6(3) . . ?
C34 C29 H29 119.7 . . ?
C7 C30 C11 120.2(3) . . ?
O32 C30 C7 114.4(3) . . ?
O32 C30 C11 125.3(3) . . ?
C24 C31 H31 119.3 . . ?
C24 C31 C38 121.4(3) . . ?
C38 C31 H31 119.3 . . ?
C30 O32 C0AA 117.1(3) . . ?
O4 C33 C27 111.6(3) . . ?
O4 C33 H33 108.6 . . ?
O4 C33 C40 105.5(3) . . ?
C27 C33 H33 108.6 . . ?
C40 C33 C27 113.7(3) . . ?
C40 C33 H33 108.6 . . ?
C7 C34 C29 120.5(3) . . ?
C7 C34 H34 119.8 . . ?
C29 C34 H34 119.8 . . ?
C24 C35 H35 119.7 . . ?
C24 C35 C37 120.6(3) . . ?
C37 C35 H35 119.7 . . ?
C9 C36 H36 108.8 . . ?
N17 C36 C9 106.7(3) . . ?
N17 C36 C24 112.1(2) . . ?
N17 C36 H36 108.8 . . ?
C24 C36 C9 111.5(2) . . ?
C24 C36 H36 108.8 . . ?
O16 C37 C35 124.6(3) . . ?
O16 C37 C39 115.3(3) . . ?
C39 C37 C35 120.0(3) . . ?
C31 C38 H38 119.7 . . ?
C39 C38 C31 120.6(3) . . ?
C39 C38 H38 119.7 . . ?
O28 C39 C37 117.1(3) . . ?
C38 C39 O28 123.6(3) . . ?
C38 C39 C37 119.4(3) . . ?
C33 C40 H40A 109.5 . . ?
C33 C40 H40B 109.5 . . ?
C33 C40 H40C 109.5 . . ?
H40A C40 H40B 109.5 . . ?
H40A C40 H40C 109.5 . . ?
H40B C40 H40C 109.5 . . ?
O16 C41 H41A 109.5 . . ?
O16 C41 H41B 109.5 . . ?
O16 C41 H41C 109.5 . . ?
H41A C41 H41B 109.5 . . ?
H41A C41 H41C 109.5 . . ?
H41B C41 H41C 109.5 . . ?
O32 C0AA H0AA 109.5 . . ?
O32 C0AA H0AB 109.5 . . ?
O32 C0AA H0AC 109.5 . . ?
H0AA C0AA H0AB 109.5 . . ?
H0AA C0AA H0AC 109.5 . . ?
H0AB C0AA H0AC 109.5 . . ?

loop_
_geom_bond_atom_site_label_1
_geom_bond_atom_site_label_2
_geom_bond_distance
_geom_bond_site_symmetry_2
_geom_bond_publ_flag
Cl1 C13 1.744(3) . ?
Cl2 C15 1.744(3) . ?
O3 C9 1.440(3) . ?
O3 C25 1.368(4) . ?
O4 C22 1.369(3) . ?
O4 C33 1.445(3) . ?
O5 H5 0.8200 . ?
O5 C7 1.374(3) . ?
N6 H6 0.8599 . ?
N6 C23 1.392(3) . ?
N6 C27 1.455(4) . ?
C7 C30 1.371(4) . ?
C7 C34 1.373(4) . ?
C8 H8 0.9300 . ?
C8 C13 1.364(4) . ?
C8 C14 1.385(4) . ?
C9 H9 0.9800 . ?
C9 C26 1.511(4) . ?
C9 C36 1.528(4) . ?
C10 H10 0.9300 . ?
C10 C13 1.373(4) . ?
C10 C23 1.382(4) . ?
C11 H11 0.9300 . ?
C11 C19 1.388(4) . ?
C11 C30 1.383(4) . ?
C12 N17 1.406(4) . ?
C12 C18 1.387(4) . ?
C12 C25 1.396(4) . ?
C14 H14 0.9300 . ?
C14 C22 1.373(4) . ?
C15 C18 1.370(4) . ?
C15 C21 1.379(4) . ?
O16 C37 1.373(4) . ?
O16 C41 1.410(5) . ?
N17 H17 0.8600 . ?
N17 C36 1.464(4) . ?
C18 H18 0.9300 . ?
C19 C27 1.507(4) . ?
C19 C29 1.372(4) . ?
C20 H20 0.9300 . ?
C20 C21 1.377(4) . ?
C20 C25 1.376(4) . ?
C21 H21 0.9300 . ?
C22 C23 1.398(4) . ?
C24 C31 1.375(5) . ?
C24 C35 1.386(4) . ?
C24 C36 1.504(4) . ?
C26 H26A 0.9600 . ?
C26 H26B 0.9600 . ?
C26 H26C 0.9600 . ?
C27 H27 0.9800 . ?
C27 C33 1.509(4) . ?
O28 H28 0.8200 . ?
O28 C39 1.374(4) . ?
C29 H29 0.9300 . ?
C29 C34 1.386(4) . ?
C30 O32 1.362(4) . ?
C31 H31 0.9300 . ?
C31 C38 1.386(5) . ?
O32 C0AA 1.398(4) . ?
C33 H33 0.9800 . ?
C33 C40 1.503(4) . ?
C34 H34 0.9300 . ?
C35 H35 0.9300 . ?
C35 C37 1.392(4) . ?
C36 H36 0.9800 . ?
C37 C39 1.386(5) . ?
C38 H38 0.9300 . ?
C38 C39 1.353(5) . ?
C40 H40A 0.9600 . ?
C40 H40B 0.9600 . ?
C40 H40C 0.9600 . ?
C41 H41A 0.9600 . ?
C41 H41B 0.9600 . ?
C41 H41C 0.9600 . ?
C0AA H0AA 0.9600 . ?
C0AA H0AB 0.9600 . ?
C0AA H0AC 0.9600 . ?

loop_
_geom_torsion_atom_site_label_1
_geom_torsion_atom_site_label_2
_geom_torsion_atom_site_label_3
_geom_torsion_atom_site_label_4
_geom_torsion
_geom_torsion_site_symmetry_1
_geom_torsion_site_symmetry_2
_geom_torsion_site_symmetry_3
_geom_torsion_site_symmetry_4
_geom_torsion_publ_flag
Cl2 C15 C18 C12 -178.7(2) . . . . ?
Cl2 C15 C21 C20 178.7(2) . . . . ?
O3 C9 C36 N17 -61.4(3) . . . . ?
O3 C9 C36 C24 175.8(3) . . . . ?
O4 C22 C23 N6 3.9(4) . . . . ?
O4 C22 C23 C10 -178.7(3) . . . . ?
O5 C7 C30 C11 -178.9(3) . . . . ?
O5 C7 C30 O32 0.7(4) . . . . ?
O5 C7 C34 C29 178.7(3) . . . . ?
N6 C27 C33 O4 -56.5(3) . . . . ?
N6 C27 C33 C40 -175.8(3) . . . . ?
C7 C30 O32 C0AA -175.9(5) . . . . ?
C8 C14 C22 O4 177.7(3) . . . . ?
C8 C14 C22 C23 -0.5(5) . . . . ?
C9 O3 C25 C12 -18.8(4) . . . . ?
C9 O3 C25 C20 162.0(3) . . . . ?
C11 C19 C27 N6 -51.9(4) . . . . ?
C11 C19 C27 C33 68.3(4) . . . . ?
C11 C19 C29 C34 -0.7(5) . . . . ?
C11 C30 O32 C0AA 3.7(7) . . . . ?
C12 N17 C36 C9 49.2(3) . . . . ?
C12 N17 C36 C24 171.5(2) . . . . ?
C13 C8 C14 C22 0.9(5) . . . . ?
C13 C10 C23 N6 178.5(3) . . . . ?
C13 C10 C23 C22 1.2(4) . . . . ?
C14 C8 C13 Cl1 -179.7(2) . . . . ?
C14 C8 C13 C10 -0.2(5) . . . . ?
C14 C22 C23 N6 -177.9(3) . . . . ?
C14 C22 C23 C10 -0.6(4) . . . . ?
O16 C37 C39 O28 0.3(4) . . . . ?
O16 C37 C39 C38 -179.7(3) . . . . ?
N17 C12 C18 C15 176.0(3) . . . . ?
N17 C12 C25 O3 4.9(4) . . . . ?
N17 C12 C25 C20 -175.9(3) . . . . ?
C18 C12 N17 C36 162.1(3) . . . . ?
C18 C12 C25 O3 -179.4(3) . . . . ?
C18 C12 C25 C20 -0.2(4) . . . . ?
C18 C15 C21 C20 0.5(5) . . . . ?
C19 C11 C30 C7 -0.3(5) . . . . ?
C19 C11 C30 O32 -179.9(3) . . . . ?
C19 C27 C33 O4 -177.9(2) . . . . ?
C19 C27 C33 C40 62.7(4) . . . . ?
C19 C29 C34 C7 0.7(5) . . . . ?
C21 C15 C18 C12 -0.5(5) . . . . ?
C21 C20 C25 O3 179.4(3) . . . . ?
C21 C20 C25 C12 0.2(5) . . . . ?
C22 O4 C33 C27 43.5(4) . . . . ?
C22 O4 C33 C40 167.6(3) . . . . ?
C23 N6 C27 C19 168.5(3) . . . . ?
C23 N6 C27 C33 45.5(4) . . . . ?
C23 C10 C13 Cl1 178.7(2) . . . . ?
C23 C10 C13 C8 -0.8(5) . . . . ?
C24 C31 C38 C39 0.5(5) . . . . ?
C24 C35 C37 O16 179.2(3) . . . . ?
C24 C35 C37 C39 0.9(5) . . . . ?
C25 O3 C9 C26 170.6(3) . . . . ?
C25 O3 C9 C36 47.4(4) . . . . ?
C25 C12 N17 C36 -22.3(4) . . . . ?
C25 C12 C18 C15 0.4(4) . . . . ?
C25 C20 C21 C15 -0.4(5) . . . . ?
C26 C9 C36 N17 -179.9(2) . . . . ?
C26 C9 C36 C24 57.4(3) . . . . ?
C27 N6 C23 C10 162.4(3) . . . . ?
C27 N6 C23 C22 -20.3(4) . . . . ?
C27 C19 C29 C34 179.3(3) . . . . ?
C29 C19 C27 N6 128.0(3) . . . . ?
C29 C19 C27 C33 -111.7(3) . . . . ?
C30 C7 C34 C29 -0.5(5) . . . . ?
C30 C11 C19 C27 -179.5(3) . . . . ?
C30 C11 C19 C29 0.5(5) . . . . ?
C31 C24 C35 C37 0.2(4) . . . . ?
C31 C24 C36 C9 -101.1(3) . . . . ?
C31 C24 C36 N17 139.4(3) . . . . ?
C31 C38 C39 O28 -179.4(3) . . . . ?
C31 C38 C39 C37 0.6(5) . . . . ?
C33 O4 C22 C14 165.2(3) . . . . ?
C33 O4 C22 C23 -16.6(4) . . . . ?
C34 C7 C30 C11 0.3(5) . . . . ?
C34 C7 C30 O32 179.9(3) . . . . ?
C35 C24 C31 C38 -0.9(5) . . . . ?
C35 C24 C36 C9 74.3(4) . . . . ?
C35 C24 C36 N17 -45.3(4) . . . . ?
C35 C37 C39 O28 178.7(3) . . . . ?
C35 C37 C39 C38 -1.3(5) . . . . ?
C36 C24 C31 C38 174.6(3) . . . . ?
C36 C24 C35 C37 -175.4(3) . . . . ?
C41 O16 C37 C35 4.8(5) . . . . ?
C41 O16 C37 C39 -176.9(3) . . . . ?
